data_2015457
loop_
_publ_author_name
'Delgado, Paula'
'Quiroga, Jairo'
'de la Torre, Jose M.'
'Cobo, Justo'
'Low, John N.'
'Glidewell, Christopher'

_publ_section_title
;
 Three substituted (<i>Z</i>)-5-benzylidene-2-thioxothiazolidin-4-ones:
 hydrogen-bonded dimers that can be effectively isolated or linked into
 chains either by aromatic \p--\p stacking interactions or by dipolar
 carbonyl--carbonyl interactions
;
_journal_coeditor_code SK3027
_journal_issue 7
_journal_name_full 'Acta Crystallographica Section C'
_journal_page_first o382
_journal_page_last o385
_journal_paper_doi 10.1107/S0108270106018038
_journal_volume 62
_journal_year 2006
_chemical_formula_iupac 'C10 H6 F N O S2'
_chemical_formula_moiety 'C10 H6 F N O S2'
_chemical_formula_sum 'C10 H6 F N O S2'
_chemical_formula_weight 239.28
_chemical_name_systematic
;
(Z)-5-(2-fluorobenzylidene)-2-thioxothaolidin-2-one
;
_space_group_IT_number 14
_symmetry_cell_setting monoclinic
_symmetry_space_group_name_Hall '-P 2ybc'
_symmetry_space_group_name_H-M 'P 1 21/c 1'
_atom_sites_solution_hydrogens geom
_atom_sites_solution_primary direct
_atom_sites_solution_secondary difmap
_cell_angle_alpha 90.00
_cell_angle_beta 107.417(3)
_cell_angle_gamma 90.00
_cell_formula_units_Z 4
_cell_length_a 11.1848(4)
_cell_length_b 7.7651(4)
_cell_length_c 12.3611(5)
_cell_measurement_reflns_used 2337
_cell_measurement_temperature 298(2)
_cell_measurement_theta_max 27.49
_cell_measurement_theta_min 3.14
_cell_volume 1024.35(8)
_computing_cell_refinement 'DENZO (Otwinowski & Minor, 1997) and COLLECT'
_computing_data_collection 'COLLECT (Hooft, 1999)'
_computing_data_reduction 'DENZO and COLLECT'
_computing_molecular_graphics 'PLATON (Spek, 2003)'
_computing_publication_material 'SHELXL97 and PRPKAPPA (Ferguson, 1999)'
_computing_structure_refinement 'OSCAIL (McArdle, 2003) and SHELXL97 (Sheldrick, 1997)'
_computing_structure_solution 'Sir2004 (Burla <i>et al.</i>,  2005)'
_diffrn_ambient_temperature 298(2)
_diffrn_detector_area_resol_mean 9.091
_diffrn_measured_fraction_theta_full 0.996
_diffrn_measured_fraction_theta_max 0.996
_diffrn_measurement_device_type 'Bruker--Nonius KappaCCD'
_diffrn_measurement_method '\f and \w scans'
_diffrn_radiation_monochromator graphite
_diffrn_radiation_source 'Bruker-Nonius FR591 rotating anode'
_diffrn_radiation_type 'Mo K\a'
_diffrn_radiation_wavelength 0.71073
_diffrn_reflns_av_R_equivalents 0.0423
_diffrn_reflns_av_sigmaI/netI 0.0349
_diffrn_reflns_limit_h_max 14
_diffrn_reflns_limit_h_min -12
_diffrn_reflns_limit_k_max 9
_diffrn_reflns_limit_k_min -10
_diffrn_reflns_limit_l_max 12
_diffrn_reflns_limit_l_min -16
_diffrn_reflns_number 9920
_diffrn_reflns_theta_full 27.49
_diffrn_reflns_theta_max 27.49
_diffrn_reflns_theta_min 3.14
_diffrn_standards_decay_% 0
_exptl_absorpt_coefficient_mu 0.502
_exptl_absorpt_correction_T_max 0.980
_exptl_absorpt_correction_T_min 0.869
_exptl_absorpt_correction_type multi-scan
_exptl_absorpt_process_details '(SADABS; Sheldrick, 2003)'
_exptl_crystal_colour orange
_exptl_crystal_density_diffrn 1.552
_exptl_crystal_density_method 'not measured'
_exptl_crystal_description plate
_exptl_crystal_F_000 488
_exptl_crystal_size_max 0.36
_exptl_crystal_size_mid 0.32
_exptl_crystal_size_min 0.04
_refine_diff_density_max 0.216
_refine_diff_density_min -0.323
_refine_ls_extinction_method none
_refine_ls_goodness_of_fit_ref 1.037
_refine_ls_hydrogen_treatment constr
_refine_ls_matrix_type full
_refine_ls_number_parameters 141
_refine_ls_number_reflns 2337
_refine_ls_number_restraints 0
_refine_ls_restrained_S_all 1.037
_refine_ls_R_factor_all 0.0567
_refine_ls_R_factor_gt 0.0369
_refine_ls_shift/su_max 0.000
_refine_ls_shift/su_mean 0.000
_refine_ls_structure_factor_coef Fsqd
_refine_ls_weighting_details 'w=1/[\s^2^(Fo^2^)+(0.0479P)^2^+0.3103P] where P=(Fo^2^+2Fc^2^)/3'
_refine_ls_weighting_scheme calc
_refine_ls_wR_factor_gt 0.0927
_refine_ls_wR_factor_ref 0.1048
_reflns_number_gt 1768
_reflns_number_total 2337
_reflns_threshold_expression I>2\s(I)
_cod_data_source_file sk3027.cif
_cod_data_source_block I
_cod_original_sg_symbol_H-M 'P 21/c'
_cod_database_code 2015457
_cod_database_fobs_code 2015457

loop_
_symmetry_equiv_pos_as_xyz
'x, y, z'
'x, -y+1/2, z+1/2'
'-x, -y, -z'
'-x, y+1/2, -z+1/2'

loop_
_atom_site_type_symbol
_atom_site_label
_atom_site_fract_x
_atom_site_fract_y
_atom_site_fract_z
_atom_site_U_iso_or_equiv
_atom_site_adp_type
_atom_site_calc_flag
_atom_site_refinement_flags
_atom_site_occupancy
S S1 0.77713(4) 0.41358(7) 0.32725(4) 0.04646(17) Uani d . 1
S S2 0.55447(5) 0.59484(9) 0.17861(5) 0.0631(2) Uani d . 1
F F52 1.02797(13) 0.09006(18) 0.72332(10) 0.0683(4) Uani d . 1
O O4 0.64154(13) 0.3975(2) 0.57676(12) 0.0597(4) Uani d . 1
N N3 0.58930(13) 0.4942(2) 0.39335(14) 0.0455(4) Uani d . 1
C C2 0.62862(16) 0.5068(2) 0.29922(17) 0.0441(4) Uani d . 1
C C4 0.66675(16) 0.4158(2) 0.48794(17) 0.0432(4) Uani d . 1
C C5 0.78410(16) 0.3595(2) 0.46621(16) 0.0397(4) Uani d . 1
C C51 0.99811(15) 0.2238(2) 0.54620(15) 0.0379(4) Uani d . 1
C C52 1.07477(18) 0.1314(3) 0.63747(16) 0.0449(4) Uani d . 1
C C53 1.19345(19) 0.0782(3) 0.64488(19) 0.0525(5) Uani d . 1
C C54 1.24000(18) 0.1142(3) 0.5559(2) 0.0547(5) Uani d . 1
C C55 1.16815(17) 0.2025(3) 0.46334(19) 0.0527(5) Uani d . 1
C C56 1.04901(16) 0.2572(3) 0.45890(17) 0.0460(5) Uani d . 1
C C57 0.87484(16) 0.2811(2) 0.54795(16) 0.0409(4) Uani d . 1
H H3 0.5178 0.5350 0.3933 0.055 Uiso d R 1
H H57 0.8552 0.2585 0.6151 0.041(5) Uiso d R 1
H H53 1.2413 0.0184 0.7082 0.064(7) Uiso d R 1
H H54 1.3202 0.0784 0.5585 0.066(7) Uiso d R 1
H H55 1.1996 0.2264 0.4034 0.067(7) Uiso d R 1
H H56 1.0015 0.3170 0.3955 0.055(6) Uiso d R 1

loop_
_atom_site_aniso_label
_atom_site_aniso_U_11
_atom_site_aniso_U_22
_atom_site_aniso_U_33
_atom_site_aniso_U_12
_atom_site_aniso_U_13
_atom_site_aniso_U_23
S1 0.0347(2) 0.0600(3) 0.0463(3) 0.0085(2) 0.0146(2) 0.0011(2)
C2 0.0307(8) 0.0441(10) 0.0544(11) -0.0019(8) 0.0083(8) -0.0051(8)
S2 0.0413(3) 0.0787(4) 0.0625(4) 0.0055(3) 0.0050(3) 0.0140(3)
N3 0.0283(7) 0.0515(10) 0.0571(10) 0.0055(7) 0.0135(7) -0.0029(8)
C4 0.0336(9) 0.0458(10) 0.0519(11) 0.0024(8) 0.0155(8) -0.0051(8)
O4 0.0448(7) 0.0840(12) 0.0575(9) 0.0167(7) 0.0260(7) 0.0056(8)
C5 0.0326(8) 0.0421(9) 0.0469(10) 0.0013(8) 0.0155(8) -0.0053(8)
C57 0.0377(9) 0.0432(10) 0.0446(10) 0.0017(8) 0.0163(8) -0.0032(8)
C51 0.0320(8) 0.0388(9) 0.0414(10) 0.0021(7) 0.0091(7) -0.0043(7)
C52 0.0452(10) 0.0473(10) 0.0398(10) 0.0019(9) 0.0092(8) -0.0049(8)
F52 0.0711(8) 0.0922(10) 0.0428(7) 0.0174(7) 0.0189(6) 0.0098(6)
C53 0.0416(10) 0.0504(11) 0.0544(12) 0.0085(9) -0.0027(9) -0.0023(10)
C54 0.0302(9) 0.0508(12) 0.0794(15) 0.0051(8) 0.0105(10) -0.0066(11)
C55 0.0367(10) 0.0595(13) 0.0659(13) 0.0025(9) 0.0212(9) 0.0022(10)
C56 0.0338(9) 0.0527(11) 0.0522(11) 0.0063(8) 0.0139(8) 0.0054(9)

loop_
_atom_type_symbol
_atom_type_description
_atom_type_scat_dispersion_real
_atom_type_scat_dispersion_imag
_atom_type_scat_source
C C 0.0033 0.0016 'International Tables Vol C Tables 4.2.6.8 and 6.1.1.4'
H H 0.0000 0.0000 'International Tables Vol C Tables 4.2.6.8 and 6.1.1.4'
F F 0.0171 0.0103 'International Tables Vol C Tables 4.2.6.8 and 6.1.1.4'
N N 0.0061 0.0033 'International Tables Vol C Tables 4.2.6.8 and 6.1.1.4'
O O 0.0106 0.0060 'International Tables Vol C Tables 4.2.6.8 and 6.1.1.4'
S S 0.1246 0.1234 'International Tables Vol C Tables 4.2.6.8 and 6.1.1.4'

loop_
_geom_angle_atom_site_label_1
_geom_angle_atom_site_label_2
_geom_angle_atom_site_label_3
_geom_angle
_geom_angle_publ_flag
C5 S1 C2 93.12(9) no
N3 C2 S2 127.32(14) no
N3 C2 S1 109.32(14) no
S2 C2 S1 123.36(12) no
C2 N3 C4 118.43(15) no
C2 N3 H3 120.6 no
C4 N3 H3 120.9 no
O4 C4 N3 124.16(16) no
O4 C4 C5 125.73(18) no
N3 C4 C5 110.11(16) no
C57 C5 C4 120.50(17) no
C57 C5 S1 130.48(14) no
C4 C5 S1 109.02(13) no
C5 C57 C51 129.25(17) no
C5 C57 H57 115.2 no
C51 C57 H57 115.5 no
C56 C51 C52 115.44(16) no
C56 C51 C57 124.47(17) no
C52 C51 C57 120.08(16) no
F52 C52 C53 118.11(18) no
F52 C52 C51 117.88(16) no
C53 C52 C51 124.01(19) no
C52 C53 C54 118.44(19) no
C52 C53 H53 120.7 no
C54 C53 H53 120.9 no
C55 C54 C53 120.05(18) no
C55 C54 H54 119.8 no
C53 C54 H54 120.1 no
C54 C55 C56 120.3(2) no
C54 C55 H55 119.9 no
C56 C55 H55 119.8 no
C55 C56 C51 121.76(18) no
C55 C56 H56 119.1 no
C51 C56 H56 119.1 no

loop_
_geom_bond_atom_site_label_1
_geom_bond_atom_site_label_2
_geom_bond_distance
_geom_bond_publ_flag
S1 C5 1.7471(19) no
S1 C2 1.7487(18) no
C2 N3 1.365(2) no
C2 S2 1.624(2) no
N3 C4 1.372(3) no
N3 H3 0.86 no
C4 O4 1.221(2) no
C4 C5 1.482(2) no
C5 C57 1.345(3) no
C57 C51 1.455(2) no
C57 H57 0.93 no
C51 C56 1.387(2) no
C51 C52 1.394(3) no
C52 F52 1.355(2) no
C52 C53 1.367(3) no
C53 C54 1.379(3) no
C53 H53 0.93 no
C54 C55 1.369(3) no
C54 H54 0.93 no
C55 C56 1.384(2) no
C55 H55 0.93 no
C56 H56 0.93 no

loop_
_geom_hbond_atom_site_label_D
_geom_hbond_atom_site_label_H
_geom_hbond_atom_site_label_A
_geom_hbond_site_symmetry_A
_geom_hbond_distance_DH
_geom_hbond_distance_HA
_geom_hbond_distance_DA
_geom_hbond_angle_DHA
_geom_hbond_publ_flag
N3 H3 O4 3_666 0.86 2.00 2.843(2) 168 no
C56 H56 S1 . 0.93 2.51 3.226(2) 134 no

loop_
_geom_torsion_atom_site_label_1
_geom_torsion_atom_site_label_2
_geom_torsion_atom_site_label_3
_geom_torsion_atom_site_label_4
_geom_torsion
_geom_torsion_publ_flag
C5 S1 C2 N3 -0.19(15) no
C5 S1 C2 S2 179.10(13) no
S2 C2 N3 C4 -179.38(15) no
S1 C2 N3 C4 -0.1(2) no
C2 N3 C4 O4 179.91(18) no
C2 N3 C4 C5 0.4(2) no
O4 C4 C5 C57 -0.2(3) no
N3 C4 C5 C57 179.22(17) no
O4 C4 C5 S1 179.99(17) no
N3 C4 C5 S1 -0.55(19) no
C2 S1 C5 C57 -179.32(19) no
C2 S1 C5 C4 0.42(14) no
C4 C5 C57 C51 -176.72(18) no
S1 C5 C57 C51 3.0(3) no
C5 C57 C51 C56 6.7(3) no
C5 C57 C51 C52 -174.60(19) no
C56 C51 C52 F52 -177.76(17) no
C57 C51 C52 F52 3.4(3) no
C56 C51 C52 C53 1.4(3) no
C57 C51 C52 C53 -177.47(19) no
F52 C52 C53 C54 177.62(18) no
C51 C52 C53 C54 -1.5(3) no
C52 C53 C54 C55 0.5(3) no
C53 C54 C55 C56 0.5(3) no
C54 C55 C56 C51 -0.6(3) no
C52 C51 C56 C55 -0.3(3) no
C57 C51 C56 C55 178.51(19) no

loop_
_cod_related_entry_id
_cod_related_entry_database
_cod_related_entry_code
1 ChemSpider 1015257
